data_1543719
loop_
_publ_author_name
'Yamada, Shigeyuki'
'Rokusha, Yuki'
'Kawano, Ryo'
'Fujisawa, Kaori'
'Tsutsumi, Osamu'

_publ_section_title
;
 Mesogenic gold complexes showing aggregation-induced enhancement of
 phosphorescence in both crystalline and liquid-crystalline phases.
;
_journal_name_full 'Faraday discussions'
_journal_page_first 269
_journal_page_last 283
_journal_paper_doi 10.1039/c6fd00157b
_journal_volume 196
_journal_year 2017
_chemical_formula_sum 'C20 H23 Au Cl N O'
_chemical_formula_weight 525.81
_chemical_name_systematic '(4-Heptyloxy-4'-isocyano-1,1'-biphenyl)gold(I) chloride'
_space_group_crystal_system monoclinic
_space_group_IT_number 15
_space_group_name_Hall '-C 2yc'
_space_group_name_H-M_alt 'C 1 2/c 1'
_symmetry_space_group_name_Hall '-C 2yc'
_symmetry_space_group_name_H-M 'C 1 2/c 1'
_atom_sites_solution_hydrogens geom
_audit_update_record
;
2016-06-01 deposited with the CCDC.
2016-07-20 downloaded from the CCDC.
;
_cell_angle_alpha 90
_cell_angle_beta 91.828(3)
_cell_angle_gamma 90
_cell_formula_units_Z 8
_cell_length_a 78.931(9)
_cell_length_b 7.0341(8)
_cell_length_c 6.8739(8)
_cell_measurement_reflns_used 3080
_cell_measurement_temperature 296.0(2)
_cell_measurement_theta_max 29.7116
_cell_measurement_theta_min 2.5818
_cell_volume 3814.5(8)
_computing_cell_refinement 'Bruker SAINT'
_computing_data_collection 'Bruker APEX2'
_computing_data_reduction 'Bruker SAINT'
_computing_molecular_graphics 'Bruker SHELXTL'
_computing_publication_material 'Bruker SHELXTL'
_computing_structure_refinement 'SHELXL-2014 (Sheldrick 2014)'
_computing_structure_solution 'SHELXS-97 (Sheldrick 2008)'
_diffrn_ambient_temperature 296.0(2)
_diffrn_detector_area_resol_mean 10.4167
_diffrn_measured_fraction_theta_full 0.997
_diffrn_measured_fraction_theta_max 0.997
_diffrn_measurement_device_type 'Bruker D8 goniometer'
_diffrn_measurement_method 'omega scans'
_diffrn_radiation_monochromator graphite
_diffrn_radiation_type MoK\a
_diffrn_radiation_wavelength 0.71073
_diffrn_reflns_av_R_equivalents 0.0553
_diffrn_reflns_av_unetI/netI 0.0786
_diffrn_reflns_limit_h_max 93
_diffrn_reflns_limit_h_min -93
_diffrn_reflns_limit_k_max 8
_diffrn_reflns_limit_k_min -8
_diffrn_reflns_limit_l_max 8
_diffrn_reflns_limit_l_min -8
_diffrn_reflns_number 10421
_diffrn_reflns_theta_full 25.02
_diffrn_reflns_theta_max 25.02
_diffrn_reflns_theta_min 2.58
_exptl_absorpt_coefficient_mu 7.859
_exptl_absorpt_correction_T_max 0.69
_exptl_absorpt_correction_T_min 0.41
_exptl_absorpt_correction_type multi-scan
_exptl_absorpt_process_details 'SADABS V2014/4 (Bruker AXS Inc.)'
_exptl_crystal_colour colourless
_exptl_crystal_density_diffrn 1.831
_exptl_crystal_density_method 'not measured'
_exptl_crystal_description plate
_exptl_crystal_F_000 2032
_exptl_crystal_recrystallization_method 'Re-crystallisation from solvent'
_exptl_crystal_size_max 0.150
_exptl_crystal_size_mid 0.120
_exptl_crystal_size_min 0.050
_refine_diff_density_max 1.258
_refine_diff_density_min -1.457
_refine_ls_extinction_method none
_refine_ls_goodness_of_fit_ref 0.897
_refine_ls_hydrogen_treatment constr
_refine_ls_matrix_type full
_refine_ls_number_parameters 218
_refine_ls_number_reflns 3373
_refine_ls_number_restraints 339
_refine_ls_restrained_S_all 0.863
_refine_ls_R_factor_all 0.0795
_refine_ls_R_factor_gt 0.0460
_refine_ls_shift/su_max 0.003
_refine_ls_shift/su_mean 0.000
_refine_ls_structure_factor_coef Fsqd
_refine_ls_weighting_details 'w=1/[\s^2^(Fo^2^)+(0.1000P)^2^+36.5740P] where P=(Fo^2^+2Fc^2^)/3'
_refine_ls_weighting_scheme calc
_refine_ls_wR_factor_gt 0.1402
_refine_ls_wR_factor_ref 0.1693
_reflns_number_gt 2064
_reflns_number_total 3373
_reflns_threshold_expression 'I > 2\s(I)'
_cod_data_source_file c6fd00157b2.cif
_cod_data_source_block I
_cod_depositor_comments 'Adding full bibliography for 1543715--1543720.cif.'
_cod_database_code 1543719
_solvent_exptl_crystal_recrystallization_method hexane/dichloromethane

loop_
_space_group_symop_operation_xyz
'x, y, z'
'-x, y, -z+1/2'
'x+1/2, y+1/2, z'
'-x+1/2, y+1/2, -z+1/2'
'-x, -y, -z'
'x, -y, z-1/2'
'-x+1/2, -y+1/2, -z'
'x+1/2, -y+1/2, z-1/2'

loop_
_atom_site_type_symbol
_atom_site_label
_atom_site_fract_x
_atom_site_fract_y
_atom_site_fract_z
_atom_site_U_iso_or_equiv
_atom_site_adp_type
_atom_site_calc_flag
_atom_site_refinement_flags_adp
_atom_site_refinement_flags_posn
_atom_site_occupancy
Au Au01 0.49834(2) 0.25364(6) 1.00895(5) 0.0427(2) Uani d U . 1
O O1 0.65535(10) 0.2785(9) 0.5707(11) 0.0472(17) Uani d U . 1
C C5 0.58793(12) 0.2434(10) 0.8200(10) 0.0306(17) Uani d U D 1
C C8 0.60565(11) 0.2453(9) 0.7562(10) 0.0314(17) Uani d U D 1
C C7 0.56003(10) 0.0998(11) 0.8067(10) 0.032(2) Uani d U D 1
H H7 0.5528 0.0023 0.765 0.038 Uiso calc U R 1
C C14 0.65997(13) 0.2089(15) 0.3856(16) 0.048(2) Uani d U D 1
H H14A 0.6518 0.2505 0.2863 0.057 Uiso calc U R 1
H H14B 0.6601 0.071 0.3866 0.057 Uiso calc U R 1
C C2 0.55404(12) 0.2489(10) 0.9160(10) 0.0362(19) Uani d U D 1
C C4 0.58137(11) 0.3902(11) 0.9298(10) 0.034(2) Uani d U D 1
H H4 0.5885 0.4881 0.9718 0.041 Uiso calc U R 1
C C11 0.63914(13) 0.2530(10) 0.6272(11) 0.040(2) Uani d U D 1
C C13 0.60996(11) 0.1651(10) 0.5803(11) 0.034(2) Uani d U D 1
H H13 0.6015 0.1075 0.5038 0.04 Uiso calc U R 1
C C12 0.62635(10) 0.1673(11) 0.5138(13) 0.036(2) Uani d U D 1
H H12 0.6288 0.1122 0.3949 0.043 Uiso calc U R 1
C C15 0.67730(13) 0.2842(14) 0.3417(15) 0.050(2) Uani d U D 1
H H15A 0.6852 0.2485 0.4464 0.06 Uiso calc U R 1
H H15B 0.6769 0.422 0.3369 0.06 Uiso calc U R 1
C C6 0.57691(9) 0.0991(11) 0.7609(11) 0.0301(19) Uani d U D 1
H H6 0.581 -0.0012 0.6882 0.036 Uiso calc U R 1
C C9 0.61855(10) 0.3303(10) 0.8684(12) 0.034(2) Uani d U D 1
H H9 0.6161 0.3853 0.9873 0.041 Uiso calc U R 1
C C10 0.63498(11) 0.3333(10) 0.8039(12) 0.038(2) Uani d U D 1
H H10 0.6434 0.3905 0.8808 0.045 Uiso calc U R 1
C C17 0.70117(13) 0.2868(14) 0.1084(15) 0.050(2) Uani d U D 1
H H17A 0.7089 0.2554 0.2166 0.06 Uiso calc U R 1
H H17B 0.7005 0.4243 0.1003 0.06 Uiso calc U R 1
C C16 0.68379(13) 0.2105(14) 0.1513(15) 0.048(2) Uani d U D 1
H H16A 0.6843 0.0728 0.156 0.057 Uiso calc U R 1
H H16B 0.6759 0.2463 0.0465 0.057 Uiso calc U R 1
C C3 0.56451(10) 0.3948(12) 0.9785(11) 0.041(2) Uani d U D 1
H H3 0.5603 0.4944 1.0519 0.049 Uiso calc U R 1
C C19 0.72595(15) 0.2878(17) -0.1179(17) 0.066(3) Uani d U D 1
H H19A 0.7335 0.2614 -0.0066 0.079 Uiso calc U R 1
H H19B 0.7253 0.4247 -0.1327 0.079 Uiso calc U R 1
C C18 0.70854(14) 0.2119(16) -0.0771(16) 0.057(3) Uani d U D 1
H H18A 0.7091 0.0744 -0.0694 0.069 Uiso calc U R 1
H H18B 0.7009 0.2442 -0.1855 0.069 Uiso calc U R 1
C C20 0.7336(2) 0.2044(19) -0.298(2) 0.084(4) Uani d U D 1
H H20A 0.7338 0.0683 -0.2874 0.126 Uiso calc U R 1
H H20B 0.7449 0.2509 -0.3095 0.126 Uiso calc U R 1
H H20C 0.7268 0.2408 -0.4104 0.126 Uiso calc U R 1
Cl Cl1 0.46993(4) 0.2527(4) 1.0381(4) 0.0490(7) Uani d U . 1
C C1 0.52252(13) 0.2532(14) 0.9761(15) 0.037(2) Uani d U . 1
N N1 0.53682(12) 0.2543(12) 0.9577(12) 0.0414(19) Uani d U . 1

loop_
_atom_site_aniso_label
_atom_site_aniso_U_11
_atom_site_aniso_U_22
_atom_site_aniso_U_33
_atom_site_aniso_U_12
_atom_site_aniso_U_13
_atom_site_aniso_U_23
Au01 0.0306(3) 0.0549(3) 0.0427(3) -0.0036(2) 0.00225(18) -0.0014(2)
O1 0.038(4) 0.049(4) 0.055(4) -0.003(3) 0.004(3) -0.003(3)
C5 0.035(4) 0.030(4) 0.027(3) -0.001(4) -0.005(3) -0.004(3)
C8 0.033(4) 0.029(4) 0.032(3) -0.004(4) -0.001(3) 0.000(3)
C7 0.032(4) 0.028(4) 0.034(4) 0.006(3) 0.000(4) 0.002(3)
C14 0.042(5) 0.048(5) 0.053(5) -0.005(4) 0.003(4) -0.004(4)
C2 0.038(4) 0.038(4) 0.032(4) 0.004(4) 0.004(3) -0.001(4)
C4 0.037(4) 0.031(4) 0.033(4) -0.001(4) -0.007(4) -0.004(3)
C11 0.040(4) 0.034(4) 0.045(4) 0.000(4) 0.001(3) 0.001(4)
C13 0.030(4) 0.032(4) 0.039(4) -0.006(4) -0.004(4) -0.006(3)
C12 0.034(4) 0.034(4) 0.039(4) -0.002(4) 0.000(4) -0.005(4)
C15 0.044(5) 0.049(5) 0.056(5) -0.006(4) 0.004(4) -0.004(4)
C6 0.034(4) 0.025(4) 0.031(4) 0.004(3) 0.003(3) 0.001(3)
C9 0.041(4) 0.029(4) 0.031(4) -0.004(4) -0.001(4) -0.005(3)
C10 0.040(5) 0.032(4) 0.040(4) -0.003(4) -0.005(4) -0.002(4)
C17 0.048(5) 0.048(5) 0.055(5) -0.005(4) 0.003(4) -0.001(4)
C16 0.044(5) 0.046(5) 0.054(5) -0.002(4) 0.006(4) 0.000(4)
C3 0.047(5) 0.041(4) 0.034(4) 0.003(4) 0.005(4) -0.013(4)
C19 0.062(6) 0.069(6) 0.066(6) -0.003(5) 0.012(5) -0.005(5)
C18 0.059(5) 0.058(5) 0.056(5) -0.003(4) 0.008(4) -0.001(4)
C20 0.073(9) 0.093(9) 0.088(9) -0.008(7) 0.027(8) -0.013(7)
Cl1 0.0378(15) 0.0588(17) 0.0504(15) -0.0047(14) 0.0011(12) 0.0020(13)
C1 0.022(4) 0.051(4) 0.037(4) 0.003(4) 0.000(3) -0.001(4)
N1 0.041(4) 0.051(4) 0.033(3) 0.004(4) 0.006(3) -0.002(3)

loop_
_atom_type_symbol
_atom_type_description
_atom_type_scat_dispersion_real
_atom_type_scat_dispersion_imag
_atom_type_scat_source
C C 0.0033 0.0016 'International Tables Vol C Tables 4.2.6.8 and 6.1.1.4'
H H 0.0000 0.0000 'International Tables Vol C Tables 4.2.6.8 and 6.1.1.4'
N N 0.0061 0.0033 'International Tables Vol C Tables 4.2.6.8 and 6.1.1.4'
O O 0.0106 0.0060 'International Tables Vol C Tables 4.2.6.8 and 6.1.1.4'
Cl Cl 0.1484 0.1585 'International Tables Vol C Tables 4.2.6.8 and 6.1.1.4'
Au Au -2.0133 8.8022 'International Tables Vol C Tables 4.2.6.8 and 6.1.1.4'

loop_
_geom_angle_atom_site_label_1
_geom_angle_atom_site_label_2
_geom_angle_atom_site_label_3
_geom_angle_site_symmetry_3
_geom_angle
C1 Au01 Cl1 . 178.3(3)
C1 Au01 Au01 2_657 94.0(3)
Cl1 Au01 Au01 2_657 87.62(8)
C11 O1 C14 . 118.7(7)
C6 C5 C4 . 117.5(8)
C6 C5 C8 . 120.6(7)
C4 C5 C8 . 121.8(7)
C13 C8 C9 . 117.5(8)
C13 C8 C5 . 121.0(7)
C9 C8 C5 . 121.5(7)
C6 C7 C2 . 118.5(8)
C6 C7 H7 . 120.8
C2 C7 H7 . 120.8
O1 C14 C15 . 108.6(8)
O1 C14 H14A . 110.0
C15 C14 H14A . 110.0
O1 C14 H14B . 110.0
C15 C14 H14B . 110.0
H14A C14 H14B . 108.3
C3 C2 C7 . 121.5(9)
C3 C2 N1 . 119.6(7)
C7 C2 N1 . 118.9(8)
C3 C4 C5 . 121.8(8)
C3 C4 H4 . 119.1
C5 C4 H4 . 119.1
O1 C11 C10 . 116.5(7)
O1 C11 C12 . 124.6(7)
C10 C11 C12 . 118.6(9)
C12 C13 C8 . 122.7(8)
C12 C13 H13 . 118.6
C8 C13 H13 . 118.6
C13 C12 C11 . 119.2(8)
C13 C12 H12 . 120.4
C11 C12 H12 . 120.4
C14 C15 C16 . 112.8(9)
C14 C15 H15A . 109.0
C16 C15 H15A . 109.0
C14 C15 H15B . 109.0
C16 C15 H15B . 109.0
H15A C15 H15B . 107.8
C7 C6 C5 . 122.1(8)
C7 C6 H6 . 118.9
C5 C6 H6 . 118.9
C10 C9 C8 . 120.4(8)
C10 C9 H9 . 119.8
C8 C9 H9 . 119.8
C9 C10 C11 . 121.6(9)
C9 C10 H10 . 119.2
C11 C10 H10 . 119.2
C16 C17 C18 . 114.6(9)
C16 C17 H17A . 108.6
C18 C17 H17A . 108.6
C16 C17 H17B . 108.6
C18 C17 H17B . 108.6
H17A C17 H17B . 107.6
C17 C16 C15 . 112.4(9)
C17 C16 H16A . 109.1
C15 C16 H16A . 109.1
C17 C16 H16B . 109.1
C15 C16 H16B . 109.1
H16A C16 H16B . 107.8
C2 C3 C4 . 118.6(8)
C2 C3 H3 . 120.7
C4 C3 H3 . 120.7
C18 C19 C20 . 113.8(11)
C18 C19 H19A . 108.8
C20 C19 H19A . 108.8
C18 C19 H19B . 108.8
C20 C19 H19B . 108.8
H19A C19 H19B . 107.7
C19 C18 C17 . 114.2(10)
C19 C18 H18A . 108.7
C17 C18 H18A . 108.7
C19 C18 H18B . 108.7
C17 C18 H18B . 108.7
H18A C18 H18B . 107.6
C19 C20 H20A . 109.5
C19 C20 H20B . 109.5
H20A C20 H20B . 109.5
C19 C20 H20C . 109.5
H20A C20 H20C . 109.5
H20B C20 H20C . 109.5
N1 C1 Au01 . 179.4(10)
C1 N1 C2 . 174.2(10)

loop_
_geom_bond_atom_site_label_1
_geom_bond_atom_site_label_2
_geom_bond_site_symmetry_2
_geom_bond_distance
Au01 C1 . 1.929(10)
Au01 Cl1 . 2.257(3)
Au01 Au01 2_657 3.3159(8)
O1 C11 . 1.361(13)
O1 C14 . 1.422(13)
C5 C6 . 1.389(7)
C5 C4 . 1.390(7)
C5 C8 . 1.479(13)
C8 C13 . 1.386(7)
C8 C9 . 1.392(7)
C7 C6 . 1.379(7)
C7 C2 . 1.382(7)
C7 H7 . 0.93
C14 C15 . 1.506(8)
C14 H14A . 0.97
C14 H14B . 0.97
C2 C3 . 1.378(7)
C2 N1 . 1.399(13)
C4 C3 . 1.382(7)
C4 H4 . 0.93
C11 C10 . 1.388(7)
C11 C12 . 1.392(7)
C13 C12 . 1.386(7)
C13 H13 . 0.93
C12 H12 . 0.93
C15 C16 . 1.512(8)
C15 H15A . 0.97
C15 H15B . 0.97
C6 H6 . 0.93
C9 C10 . 1.384(7)
C9 H9 . 0.93
C10 H10 . 0.93
C17 C16 . 1.511(8)
C17 C18 . 1.513(8)
C17 H17A . 0.97
C17 H17B . 0.97
C16 H16A . 0.97
C16 H16B . 0.97
C3 H3 . 0.93
C19 C18 . 1.509(8)
C19 C20 . 1.510(9)
C19 H19A . 0.97
C19 H19B . 0.97
C18 H18A . 0.97
C18 H18B . 0.97
C20 H20A . 0.96
C20 H20B . 0.96
C20 H20C . 0.96
C1 N1 . 1.140(14)
